data_7224658
loop_
_publ_author_name
'Wu, Bing'
'Zhang, Wen-Hua'
'Lang, Jian-Ping'

_publ_section_title
;
 Site-selective homo- and hetero-metallic doping of a 1D Zn-based
 coordination polymer to enhance the dimensionality and photocurrent
 responses
;
_journal_issue 17
_journal_name_full CrystEngComm
_journal_page_first 3048
_journal_paper_doi 10.1039/C6CE00187D
_journal_volume 18
_journal_year 2016
_chemical_formula_moiety 'C32 H32 N4 O20 Zn3, 4(H2 O)'
_chemical_formula_sum 'C32 H40 N4 O24 Zn3'
_chemical_formula_weight 1060.79
_chemical_name_systematic
;
 ? 
;
_space_group_crystal_system triclinic
_space_group_IT_number 2
_space_group_name_Hall '-P 1'
_space_group_name_H-M_alt 'P -1'
_symmetry_space_group_name_Hall '-P 1'
_symmetry_space_group_name_H-M 'P -1'
_atom_sites_solution_hydrogens geom
_atom_sites_solution_primary direct
_atom_sites_solution_secondary difmap
_audit_creation_date 2014-10-31
_audit_creation_method
;
Olex2 1.2
(compiled 2014.09.19 svn.r3010 for OlexSys, GUI svn.r4874)
;
_audit_update_record
;
2015-05-27 deposited with the CCDC.
2016-03-21 downloaded from the CCDC.
;
_cell_angle_alpha 79.6150(14)
_cell_angle_beta 75.1800(15)
_cell_angle_gamma 75.8530(15)
_cell_formula_units_Z 1
_cell_length_a 7.2055(3)
_cell_length_b 10.5292(4)
_cell_length_c 13.3705(5)
_cell_measurement_reflns_used 9892
_cell_measurement_temperature 296(2)
_cell_measurement_theta_max 27.56
_cell_measurement_theta_min 2.40
_cell_volume 943.38(6)
_computing_cell_refinement 'SAINT v8.34A (Bruker, 2013)'
_computing_data_reduction 'SAINT v8.34A (Bruker, 2013)'
_computing_molecular_graphics 'Olex2 (Dolomanov et al., 2009)'
_computing_publication_material 'Olex2 (Dolomanov et al., 2009)'
_computing_structure_refinement 'XL (Sheldrick, 2008)'
_computing_structure_solution 'SHELXS-97 (Sheldrick, 1990)'
_diffrn_ambient_temperature 296.15
_diffrn_measured_fraction_theta_full 0.995
_diffrn_measured_fraction_theta_max 0.995
_diffrn_measurement_device_type 'Bruker APEX-II CCD'
_diffrn_measurement_method '\f and \w scans'
_diffrn_radiation_monochromator graphite
_diffrn_radiation_type MoK\a
_diffrn_radiation_wavelength 0.71073
_diffrn_reflns_av_R_equivalents 0.0372
_diffrn_reflns_av_unetI/netI 0.0298
_diffrn_reflns_limit_h_max 9
_diffrn_reflns_limit_h_min -9
_diffrn_reflns_limit_k_max 13
_diffrn_reflns_limit_k_min -13
_diffrn_reflns_limit_l_max 17
_diffrn_reflns_limit_l_min -17
_diffrn_reflns_number 23678
_diffrn_reflns_theta_full 27.59
_diffrn_reflns_theta_max 27.59
_diffrn_reflns_theta_min 2.40
_diffrn_source 'fine-focus sealed tube'
_diffrn_standards_number 0
_exptl_absorpt_coefficient_mu 1.996
_exptl_absorpt_correction_T_max 0.8566
_exptl_absorpt_correction_T_min 0.6909
_exptl_absorpt_correction_type multi-scan
_exptl_absorpt_process_details
;
CrysAlisPro, Agilent Technologies,
Version 1.171.36.32 (release 02-08-2013 CrysAlis171 .NET)
(compiled Aug  2 2013,16:46:58)
Empirical absorption correction using spherical harmonics,
 implemented in SCALE3 ABSPACK scaling algorithm.
;
_exptl_crystal_colour colourless
_exptl_crystal_density_diffrn 1.867
_exptl_crystal_density_method 'not measured'
_exptl_crystal_description prism
_exptl_crystal_F_000 542
_exptl_crystal_size_max 0.2
_exptl_crystal_size_mid 0.18
_exptl_crystal_size_min 0.08
_refine_diff_density_max 0.434
_refine_diff_density_min -0.321
_refine_diff_density_rms 0.073
_refine_ls_extinction_method none
_refine_ls_goodness_of_fit_ref 1.026
_refine_ls_hydrogen_treatment mixed
_refine_ls_matrix_type full
_refine_ls_number_parameters 316
_refine_ls_number_reflns 4368
_refine_ls_number_restraints 0
_refine_ls_restrained_S_all 1.026
_refine_ls_R_factor_all 0.0350
_refine_ls_R_factor_gt 0.0250
_refine_ls_shift/su_max 0.002
_refine_ls_shift/su_mean 0.000
_refine_ls_structure_factor_coef Fsqd
_refine_ls_weighting_details 'calc w=1/[\s^2^(Fo^2^)+(0.0218P)^2^+0.8090P] where P=(Fo^2^+2Fc^2^)/3'
_refine_ls_weighting_scheme calc
_refine_ls_wR_factor_gt 0.0542
_refine_ls_wR_factor_ref 0.0574
_reflns_number_gt 3725
_reflns_number_total 4368
_reflns_threshold_expression >2sigma(I)
_cod_data_source_file c6ce00187d2.cif
_cod_data_source_block b140628b_0m_a
_cod_depositor_comments 'Adding full bibliography for 7224658--7224661.cif.'
_cod_database_code 7224658
_olex2_refinement_description
;
1. Fixed Uiso
 At 1.2 times of:
  All C(H) groups, All C(H,H) groups, All N(H) groups
 At 1.5 times of:
  All O(H,H) groups
2.a Secondary CH2 refined with riding coordinates:
 C16(H16A,H16B)
2.b Aromatic/amide H refined with riding coordinates:
 N2(H2), C3(H3), C4(H4), C5(H5), C10(H10), C12(H12), C13(H13), C14(H14)
;
_olex2_submission_special_instructions 'No special instructions were received'

loop_
_space_group_symop_id
_space_group_symop_operation_xyz
1 'x, y, z'
2 '-x, -y, -z'

loop_
_atom_site_label
_atom_site_type_symbol
_atom_site_fract_x
_atom_site_fract_y
_atom_site_fract_z
_atom_site_U_iso_or_equiv
_atom_site_adp_type
_atom_site_occupancy
_atom_site_calc_flag
_atom_site_site_symmetry_order
_atom_site_refinement_flags_posn
_atom_site_refinement_flags_adp
_atom_site_refinement_flags_occupancy
Zn1 Zn 0.65812(3) 0.51568(2) 0.610238(16) 0.01037(6) Uani 1 d 1 . . .
Zn2 Zn 0.5000 0.5000 1.0000 0.00969(7) Uani 1 d 2 S T P
O1 O 0.38976(18) 0.51379(12) 0.68238(10) 0.0122(3) Uani 1 d 1 . . .
O2 O 0.11818(18) 0.44037(13) 0.75776(10) 0.0142(3) Uani 1 d 1 . . .
O3 O 0.44760(19) 0.39382(12) 0.89739(10) 0.0127(3) Uani 1 d 1 . . .
O4 O 0.3464(2) 0.22199(13) 1.00473(10) 0.0159(3) Uani 1 d 1 . . .
O5 O 0.32726(19) 0.38573(13) 0.52671(10) 0.0148(3) Uani 1 d 1 . . .
O6 O 0.5199(2) 0.20965(14) 0.45581(10) 0.0171(3) Uani 1 d 1 . . .
O7 O 0.7838(2) 0.57741(15) 0.70339(11) 0.0149(3) Uani 1 d 1 . . .
H7A H 0.888(4) 0.534(2) 0.7153(18) 0.022 Uiso 1 d 1 R . .
H7B H 0.716(4) 0.600(2) 0.752(2) 0.022 Uiso 1 d 1 R . .
O8 O 0.5307(2) 0.66334(14) 0.87443(10) 0.0130(3) Uani 1 d 1 . . .
H8A H 0.565(3) 0.712(2) 0.9044(18) 0.019 Uiso 1 d 1 R . .
H8B H 0.444(4) 0.706(2) 0.8457(18) 0.019 Uiso 1 d 1 R . .
O9 O 0.2033(2) 0.57025(14) 1.04501(12) 0.0152(3) Uani 1 d 1 . . .
H9A H 0.172(4) 0.636(3) 1.0729(19) 0.023 Uiso 1 d 1 R . .
H9B H 0.155(4) 0.589(2) 0.995(2) 0.023 Uiso 1 d 1 R . .
O10 O 0.8622(2) 0.19180(13) 0.88741(10) 0.0180(3) Uani 1 d 1 . . .
O11 O 1.0238(2) 0.64850(16) 0.88061(12) 0.0196(3) Uani 1 d 1 . . .
H11A H 1.019(4) 0.584(3) 0.860(2) 0.029 Uiso 1 d 1 R . .
H11B H 0.917(4) 0.677(3) 0.908(2) 0.029 Uiso 1 d 1 R . .
O12 O 0.7255(2) 0.20334(14) 0.25091(12) 0.0163(3) Uani 1 d 1 . . .
H12A H 0.666(4) 0.219(2) 0.309(2) 0.025 Uiso 1 d 1 R . .
H12B H 0.797(4) 0.253(3) 0.229(2) 0.025 Uiso 1 d 1 R . .
N1 N 0.8385(2) 0.33927(15) 0.58856(12) 0.0109(3) Uani 1 d 1 . . .
N2 N 1.0434(2) 0.05934(15) 0.76484(12) 0.0118(3) Uani 1 d 1 . . .
H2 H 1.1233 -0.0153 0.7563 0.014 Uiso 1 calc 1 R . .
C1 C 0.4039(2) 0.27683(17) 0.72537(14) 0.0085(3) Uani 1 d 1 . . .
C2 C 0.4561(3) 0.20507(17) 0.63964(13) 0.0088(3) Uani 1 d 1 . . .
C3 C 0.5366(3) 0.07004(18) 0.65191(14) 0.0115(4) Uani 1 d 1 . . .
H3 H 0.5714 0.0233 0.5948 0.014 Uiso 1 calc 1 R . .
C4 C 0.5653(3) 0.00486(18) 0.74809(15) 0.0131(4) Uani 1 d 1 . . .
H4 H 0.6180 -0.0853 0.7558 0.016 Uiso 1 calc 1 R . .
C5 C 0.5150(3) 0.07501(18) 0.83291(14) 0.0120(4) Uani 1 d 1 . . .
H5 H 0.5338 0.0313 0.8976 0.014 Uiso 1 calc 1 R . .
C6 C 0.4369(3) 0.20987(18) 0.82229(14) 0.0094(4) Uani 1 d 1 . . .
C7 C 0.2980(3) 0.42115(18) 0.71966(13) 0.0096(4) Uani 1 d 1 . . .
C8 C 0.4055(3) 0.28128(18) 0.91536(14) 0.0109(4) Uani 1 d 1 . . .
C9 C 0.4340(3) 0.26937(18) 0.53192(14) 0.0108(4) Uani 1 d 1 . . .
C10 C 0.8803(3) 0.26459(18) 0.67596(14) 0.0112(4) Uani 1 d 1 . . .
H10 H 0.8262 0.2974 0.7395 0.013 Uiso 1 calc 1 R . .
C11 C 1.0017(3) 0.14008(18) 0.67426(14) 0.0102(4) Uani 1 d 1 . . .
C12 C 1.0857(3) 0.09455(19) 0.57779(15) 0.0134(4) Uani 1 d 1 . . .
H12 H 1.1701 0.0124 0.5735 0.016 Uiso 1 calc 1 R . .
C13 C 1.0422(3) 0.17284(19) 0.48850(15) 0.0150(4) Uani 1 d 1 . . .
H13 H 1.0973 0.1436 0.4236 0.018 Uiso 1 calc 1 R . .
C14 C 0.9165(3) 0.29459(19) 0.49614(14) 0.0132(4) Uani 1 d 1 . . .
H14 H 0.8857 0.3463 0.4361 0.016 Uiso 1 calc 1 R . .
C15 C 0.9708(3) 0.08673(18) 0.86449(14) 0.0119(4) Uani 1 d 1 . . .
C16 C 1.0283(3) -0.02312(19) 0.94669(14) 0.0164(4) Uani 1 d 1 . . .
H16A H 1.1690 -0.0565 0.9288 0.020 Uiso 1 calc 1 R . .
H16B H 0.9643 -0.0948 0.9486 0.020 Uiso 1 calc 1 R . .

loop_
_atom_site_aniso_label
_atom_site_aniso_U_11
_atom_site_aniso_U_22
_atom_site_aniso_U_33
_atom_site_aniso_U_23
_atom_site_aniso_U_13
_atom_site_aniso_U_12
Zn1 0.01182(11) 0.00976(11) 0.00818(11) 0.00029(8) -0.00301(8) 0.00004(8)
Zn2 0.01135(15) 0.00936(15) 0.00837(15) -0.00238(11) -0.00182(11) -0.00165(11)
O1 0.0125(6) 0.0095(6) 0.0134(7) -0.0013(5) -0.0005(5) -0.0023(5)
O2 0.0099(6) 0.0148(7) 0.0150(7) -0.0018(5) -0.0005(5) 0.0002(5)
O3 0.0200(7) 0.0099(6) 0.0099(6) -0.0022(5) -0.0059(5) -0.0032(5)
O4 0.0218(7) 0.0182(7) 0.0083(6) -0.0017(5) -0.0009(5) -0.0076(6)
O5 0.0203(7) 0.0125(7) 0.0092(6) 0.0017(5) -0.0047(5) 0.0003(5)
O6 0.0227(7) 0.0189(7) 0.0080(6) -0.0037(6) -0.0008(5) -0.0023(6)
O7 0.0111(7) 0.0221(8) 0.0115(7) -0.0059(6) -0.0042(5) 0.0010(6)
O8 0.0164(7) 0.0128(7) 0.0108(7) -0.0015(5) -0.0055(5) -0.0024(5)
O9 0.0140(7) 0.0147(7) 0.0160(7) -0.0067(6) -0.0024(6) 0.0011(6)
O10 0.0266(8) 0.0112(7) 0.0129(7) -0.0030(5) -0.0060(6) 0.0047(6)
O11 0.0190(8) 0.0183(8) 0.0232(8) -0.0079(6) -0.0031(6) -0.0047(6)
O12 0.0210(8) 0.0136(7) 0.0122(7) -0.0031(6) -0.0005(6) -0.0016(6)
N1 0.0104(7) 0.0102(7) 0.0110(8) 0.0001(6) -0.0025(6) -0.0012(6)
N2 0.0148(8) 0.0077(7) 0.0105(8) -0.0009(6) -0.0034(6) 0.0028(6)
C1 0.0067(8) 0.0098(8) 0.0086(8) 0.0001(7) -0.0001(6) -0.0036(7)
C2 0.0086(8) 0.0105(9) 0.0075(8) -0.0007(7) -0.0015(7) -0.0031(7)
C3 0.0132(9) 0.0119(9) 0.0096(9) -0.0036(7) -0.0011(7) -0.0026(7)
C4 0.0152(9) 0.0081(9) 0.0152(10) -0.0009(7) -0.0031(7) -0.0016(7)
C5 0.0141(9) 0.0126(9) 0.0096(9) 0.0016(7) -0.0042(7) -0.0040(7)
C6 0.0095(8) 0.0115(9) 0.0073(8) -0.0013(7) -0.0003(7) -0.0042(7)
C7 0.0136(9) 0.0105(9) 0.0049(8) -0.0015(7) -0.0029(7) -0.0014(7)
C8 0.0090(8) 0.0126(9) 0.0113(9) -0.0023(7) -0.0043(7) 0.0001(7)
C9 0.0113(9) 0.0139(9) 0.0090(9) -0.0006(7) -0.0022(7) -0.0066(7)
C10 0.0118(9) 0.0111(9) 0.0100(9) -0.0013(7) -0.0023(7) -0.0016(7)
C11 0.0105(9) 0.0104(9) 0.0105(9) 0.0006(7) -0.0036(7) -0.0035(7)
C12 0.0124(9) 0.0109(9) 0.0156(10) -0.0034(7) -0.0021(7) -0.0001(7)
C13 0.0173(10) 0.0175(10) 0.0095(9) -0.0040(8) -0.0006(7) -0.0032(8)
C14 0.0126(9) 0.0164(10) 0.0103(9) 0.0022(7) -0.0031(7) -0.0045(7)
C15 0.0124(9) 0.0106(9) 0.0130(9) -0.0023(7) -0.0031(7) -0.0021(7)
C16 0.0249(11) 0.0103(9) 0.0112(10) -0.0009(7) -0.0053(8) 0.0025(8)

loop_
_atom_type_symbol
_atom_type_description
_atom_type_scat_dispersion_real
_atom_type_scat_dispersion_imag
_atom_type_scat_source
C C 0.0033 0.0016 'International Tables Vol C Tables 4.2.6.8 and 6.1.1.4'
H H 0.0000 0.0000 'International Tables Vol C Tables 4.2.6.8 and 6.1.1.4'
N N 0.0061 0.0033 'International Tables Vol C Tables 4.2.6.8 and 6.1.1.4'
O O 0.0106 0.0060 'International Tables Vol C Tables 4.2.6.8 and 6.1.1.4'
Zn Zn 0.2839 1.4301 'International Tables Vol C Tables 4.2.6.8 and 6.1.1.4'

loop_
_geom_angle_atom_site_label_1
_geom_angle_atom_site_label_2
_geom_angle_atom_site_label_3
_geom_angle
_geom_angle_site_symmetry_1
_geom_angle_site_symmetry_3
O1 Zn1 O7 107.57(6) . .
O1 Zn1 N1 116.66(6) . .
O5 Zn1 O1 111.50(6) 2_666 .
O5 Zn1 O7 115.30(6) 2_666 .
O5 Zn1 N1 105.51(6) 2_666 .
O7 Zn1 N1 100.08(6) . .
O3 Zn2 O3 180.000(1) . 2_667
O3 Zn2 O8 90.96(5) 2_667 .
O3 Zn2 O8 90.96(5) . 2_667
O3 Zn2 O8 89.04(5) 2_667 2_667
O3 Zn2 O8 89.04(5) . .
O8 Zn2 O8 180.000(1) . 2_667
O9 Zn2 O3 89.22(6) 2_667 2_667
O9 Zn2 O3 90.78(6) . 2_667
O9 Zn2 O3 90.78(6) 2_667 .
O9 Zn2 O3 89.22(6) . .
O9 Zn2 O8 91.97(5) . .
O9 Zn2 O8 88.03(5) 2_667 .
O9 Zn2 O8 88.03(5) . 2_667
O9 Zn2 O8 91.97(5) 2_667 2_667
O9 Zn2 O9 180.000(1) 2_667 .
C7 O1 Zn1 132.75(12) . .
C8 O3 Zn2 128.56(12) . .
C9 O5 Zn1 116.42(11) . 2_666
Zn1 O7 H7A 119.5(17) . .
Zn1 O7 H7B 114.6(19) . .
H7A O7 H7B 111(3) . .
Zn2 O8 H8A 98.9(16) . .
Zn2 O8 H8B 125.5(17) . .
H8A O8 H8B 109(2) . .
Zn2 O9 H9A 115.4(17) . .
Zn2 O9 H9B 109.9(18) . .
H9A O9 H9B 105(2) . .
H11A O11 H11B 105(3) . .
H12A O12 H12B 107(3) . .
C10 N1 Zn1 115.00(12) . .
C14 N1 Zn1 125.02(12) . .
C14 N1 C10 119.97(16) . .
C11 N2 H2 116.6 . .
C15 N2 H2 116.6 . .
C15 N2 C11 126.80(15) . .
C2 C1 C6 118.61(16) . .
C2 C1 C7 122.61(15) . .
C6 C1 C7 118.59(15) . .
C1 C2 C9 122.38(16) . .
C3 C2 C1 120.09(16) . .
C3 C2 C9 117.52(16) . .
C2 C3 H3 119.6 . .
C4 C3 C2 120.74(17) . .
C4 C3 H3 119.6 . .
C3 C4 H4 120.2 . .
C3 C4 C5 119.53(17) . .
C5 C4 H4 120.2 . .
C4 C5 H5 119.6 . .
C4 C5 C6 120.76(17) . .
C6 C5 H5 119.6 . .
C1 C6 C8 122.16(16) . .
C5 C6 C1 120.25(16) . .
C5 C6 C8 117.41(16) . .
O1 C7 C1 121.66(15) . .
O2 C7 O1 123.29(16) . .
O2 C7 C1 114.99(15) . .
O3 C8 O4 125.44(17) . .
O3 C8 C6 116.79(16) . .
O4 C8 C6 117.72(16) . .
O5 C9 C2 115.76(16) . .
O6 C9 O5 124.67(17) . .
O6 C9 C2 119.56(16) . .
N1 C10 H10 119.0 . .
N1 C10 C11 122.06(17) . .
C11 C10 H10 119.0 . .
C10 C11 N2 122.92(16) . .
C10 C11 C12 117.93(16) . .
C12 C11 N2 119.15(16) . .
C11 C12 H12 120.3 . .
C13 C12 C11 119.33(17) . .
C13 C12 H12 120.3 . .
C12 C13 H13 120.2 . .
C14 C13 C12 119.68(18) . .
C14 C13 H13 120.2 . .
N1 C14 C13 121.01(17) . .
N1 C14 H14 119.5 . .
C13 C14 H14 119.5 . .
O10 C15 N2 123.30(17) . .
O10 C15 C16 121.58(17) . .
N2 C15 C16 115.10(16) . .
C15 C16 C16 111.5(2) . 2_757
C15 C16 H16A 109.3 . .
C15 C16 H16B 109.3 . .
C16 C16 H16A 109.3 2_757 .
C16 C16 H16B 109.3 2_757 .
H16A C16 H16B 108.0 . .

loop_
_geom_bond_atom_site_label_1
_geom_bond_atom_site_label_2
_geom_bond_distance
_geom_bond_site_symmetry_2
Zn1 O1 1.9307(12) .
Zn1 O5 1.9264(13) 2_666
Zn1 O7 1.9875(14) .
Zn1 N1 2.0112(15) .
Zn2 O3 2.0734(12) .
Zn2 O3 2.0734(12) 2_667
Zn2 O8 2.1864(13) .
Zn2 O8 2.1864(13) 2_667
Zn2 O9 2.0514(14) 2_667
Zn2 O9 2.0514(14) .
O1 C7 1.268(2) .
O2 C7 1.245(2) .
O3 C8 1.261(2) .
O4 C8 1.265(2) .
O5 Zn1 1.9264(13) 2_666
O5 C9 1.278(2) .
O6 C9 1.238(2) .
O7 H7A 0.81(3) .
O7 H7B 0.75(3) .
O8 H8A 0.82(2) .
O8 H8B 0.82(2) .
O9 H9A 0.80(3) .
O9 H9B 0.80(3) .
O10 C15 1.227(2) .
O11 H11A 0.79(3) .
O11 H11B 0.77(3) .
O12 H12A 0.81(3) .
O12 H12B 0.79(3) .
N1 C10 1.345(2) .
N1 C14 1.338(2) .
N2 H2 0.8600 .
N2 C11 1.404(2) .
N2 C15 1.356(2) .
C1 C2 1.407(2) .
C1 C6 1.407(2) .
C1 C7 1.523(2) .
C2 C3 1.395(3) .
C2 C9 1.507(2) .
C3 H3 0.9300 .
C3 C4 1.384(3) .
C4 H4 0.9300 .
C4 C5 1.387(3) .
C5 H5 0.9300 .
C5 C6 1.389(3) .
C6 C8 1.508(3) .
C10 H10 0.9300 .
C10 C11 1.387(2) .
C11 C12 1.393(3) .
C12 H12 0.9300 .
C12 C13 1.383(3) .
C13 H13 0.9300 .
C13 C14 1.381(3) .
C14 H14 0.9300 .
C15 C16 1.503(3) .
C16 C16 1.514(4) 2_757
C16 H16A 0.9700 .
C16 H16B 0.9700 .

loop_
_geom_hbond_atom_site_label_D
_geom_hbond_atom_site_label_H
_geom_hbond_atom_site_label_A
_geom_hbond_distance_DH
_geom_hbond_distance_HA
_geom_hbond_distance_DA
_geom_hbond_angle_DHA
_geom_hbond_site_symmetry_A
O7 H7A O2 0.81(3) 1.88(3) 2.6896(19) 174(2) 1_655
O7 H7B O8 0.75(3) 1.93(3) 2.680(2) 178(3) .
O8 H8A O4 0.82(2) 1.81(3) 2.610(2) 164(2) 2_667
O8 H8B O12 0.82(2) 1.96(3) 2.766(2) 168(2) 2_666
O9 H9A O10 0.80(3) 1.92(3) 2.709(2) 167(2) 2_667
O9 H9B O11 0.80(3) 1.93(3) 2.732(2) 174(3) 1_455
O11 H11A O2 0.79(3) 2.09(3) 2.821(2) 154(3) 1_655
O11 H11B O4 0.77(3) 2.10(3) 2.865(2) 168(3) 2_667
O12 H12A O6 0.81(3) 1.97(3) 2.765(2) 165(2) .
O12 H12B O11 0.79(3) 2.01(3) 2.748(2) 156(2) 2_766
N2 H2 O12 0.86 2.02 2.872(2) 170.9 2_756

loop_
_geom_torsion_atom_site_label_1
_geom_torsion_atom_site_label_2
_geom_torsion_atom_site_label_3
_geom_torsion_atom_site_label_4
_geom_torsion
_geom_torsion_site_symmetry_1
_geom_torsion_site_symmetry_4
Zn1 O1 C7 O2 -174.70(12) . .
Zn1 O1 C7 C1 8.2(3) . .
Zn1 O5 C9 O6 -11.7(2) 2_666 .
Zn1 O5 C9 C2 167.00(11) 2_666 .
Zn1 N1 C10 C11 179.66(14) . .
Zn1 N1 C14 C13 178.76(14) . .
Zn2 O3 C8 O4 15.9(3) . .
Zn2 O3 C8 C6 -161.38(11) . .
O1 Zn1 N1 C10 -68.28(14) . .
O1 Zn1 N1 C14 112.15(15) . .
O3 Zn2 O3 C8 -159(100) 2_667 .
O5 Zn1 O1 C7 120.27(16) 2_666 .
O5 Zn1 N1 C10 167.33(12) 2_666 .
O5 Zn1 N1 C14 -12.25(16) 2_666 .
O7 Zn1 O1 C7 -112.40(16) . .
O7 Zn1 N1 C10 47.34(14) . .
O7 Zn1 N1 C14 -132.24(15) . .
O8 Zn2 O3 C8 3.23(15) 2_667 .
O8 Zn2 O3 C8 -176.77(15) . .
O9 Zn2 O3 C8 95.21(15) 2_667 .
O9 Zn2 O3 C8 -84.79(15) . .
O10 C15 C16 C16 -11.6(3) . 2_757
N1 Zn1 O1 C7 -1.03(18) . .
N1 C10 C11 N2 -178.43(17) . .
N1 C10 C11 C12 1.8(3) . .
N2 C11 C12 C13 178.86(17) . .
N2 C15 C16 C16 170.0(2) . 2_757
C1 C2 C3 C4 0.3(3) . .
C1 C2 C9 O5 -14.5(2) . .
C1 C2 C9 O6 164.28(17) . .
C1 C6 C8 O3 -35.6(2) . .
C1 C6 C8 O4 146.91(17) . .
C2 C1 C6 C5 -1.6(3) . .
C2 C1 C6 C8 173.40(16) . .
C2 C1 C7 O1 -81.9(2) . .
C2 C1 C7 O2 100.8(2) . .
C2 C3 C4 C5 -0.6(3) . .
C3 C2 C9 O5 167.24(16) . .
C3 C2 C9 O6 -14.0(3) . .
C3 C4 C5 C6 -0.2(3) . .
C4 C5 C6 C1 1.4(3) . .
C4 C5 C6 C8 -173.90(17) . .
C5 C6 C8 O3 139.57(17) . .
C5 C6 C8 O4 -37.9(2) . .
C6 C1 C2 C3 0.8(3) . .
C6 C1 C2 C9 -177.42(16) . .
C6 C1 C7 O1 103.2(2) . .
C6 C1 C7 O2 -74.1(2) . .
C7 C1 C2 C3 -174.08(16) . .
C7 C1 C2 C9 7.7(3) . .
C7 C1 C6 C5 173.48(16) . .
C7 C1 C6 C8 -11.5(2) . .
C9 C2 C3 C4 178.60(16) . .
C10 N1 C14 C13 -0.8(3) . .
C10 C11 C12 C13 -1.4(3) . .
C11 N2 C15 O10 -3.2(3) . .
C11 N2 C15 C16 175.16(17) . .
C11 C12 C13 C14 0.0(3) . .
C12 C13 C14 N1 1.2(3) . .
C14 N1 C10 C11 -0.7(3) . .
C15 N2 C11 C10 2.0(3) . .
C15 N2 C11 C12 -178.25(17) . .
